data_2230953
loop_
_publ_author_name
'Zhang, Yan-wei'
'Wang, Yan-fei'

_publ_section_title
;
 Dimethylammonium bis(4-methylmorpholin-4-ium) tetrachloridozincate
;
_journal_coeditor_code ZK2013
_journal_issue 7
_journal_name_full 'Acta Crystallographica Section E'
_journal_page_first m1009
_journal_paper_doi 10.1107/S1600536811025049
_journal_volume 67
_journal_year 2011
_chemical_formula_iupac '(C2 H8 N) (C5 H12 N O) [Zn Cl4]'
_chemical_formula_moiety 'C2 H8 N +, C5 H12 O N +, Zn Cl4 -'
_chemical_formula_sum 'C7 H20 Cl4 N2 O Zn'
_chemical_formula_weight 355.42
_chemical_name_systematic
;
Dimethylammonium bis(4-methylmorpholin-4-ium) tetrachloridozincate
;
_space_group_IT_number 62
_symmetry_cell_setting orthorhombic
_symmetry_space_group_name_Hall '-P 2ac 2n'
_symmetry_space_group_name_H-M 'P n m a'
_atom_sites_solution_hydrogens geom
_atom_sites_solution_primary direct
_atom_sites_solution_secondary difmap
_audit_creation_method SHELXL-97
_cell_angle_alpha 90.00
_cell_angle_beta 90.00
_cell_angle_gamma 90.00
_cell_formula_units_Z 4
_cell_length_a 20.272(4)
_cell_length_b 10.220(2)
_cell_length_c 7.3727(15)
_cell_measurement_reflns_used 1851
_cell_measurement_temperature 298(2)
_cell_measurement_theta_max 27.48
_cell_measurement_theta_min 3.41
_cell_volume 1527.5(5)
_computing_cell_refinement 'CrystalClear (Rigaku, 2005)'
_computing_data_collection 'CrystalClear (Rigaku, 2005)'
_computing_data_reduction 'CrystalClear (Rigaku, 2005)'
_computing_molecular_graphics 'SHELXTL (Sheldrick, 2008)'
_computing_publication_material 'SHELXTL (Sheldrick, 2008)'
_computing_structure_refinement 'SHELXL97 (Sheldrick, 2008)'
_computing_structure_solution 'SHELXS97 (Sheldrick, 2008)'
_diffrn_ambient_temperature 298(2)
_diffrn_detector_area_resol_mean 13.6612
_diffrn_measured_fraction_theta_full 0.998
_diffrn_measured_fraction_theta_max 0.998
_diffrn_measurement_device_type 'Rigaku Mercury2'
_diffrn_measurement_method 'CCD profile fitting'
_diffrn_radiation_monochromator graphite
_diffrn_radiation_source 'fine-focus sealed tube'
_diffrn_radiation_type MoK\a
_diffrn_radiation_wavelength 0.71073
_diffrn_reflns_av_R_equivalents 0.0310
_diffrn_reflns_av_sigmaI/netI 0.0169
_diffrn_reflns_limit_h_max 25
_diffrn_reflns_limit_h_min -26
_diffrn_reflns_limit_k_max 13
_diffrn_reflns_limit_k_min -13
_diffrn_reflns_limit_l_max 9
_diffrn_reflns_limit_l_min -9
_diffrn_reflns_number 15010
_diffrn_reflns_theta_full 27.48
_diffrn_reflns_theta_max 27.48
_diffrn_reflns_theta_min 3.41
_exptl_absorpt_coefficient_mu 2.288
_exptl_absorpt_correction_T_max 1.000
_exptl_absorpt_correction_T_min 0.910
_exptl_absorpt_correction_type multi-scan
_exptl_absorpt_process_details '(CrystalClear; Rigaku, 2005)'
_exptl_crystal_colour colorless
_exptl_crystal_density_diffrn 1.546
_exptl_crystal_density_method 'not measured'
_exptl_crystal_description block
_exptl_crystal_F_000 728
_exptl_crystal_size_max 0.30
_exptl_crystal_size_mid 0.05
_exptl_crystal_size_min 0.05
_refine_diff_density_max 0.382
_refine_diff_density_min -0.421
_refine_ls_extinction_method none
_refine_ls_goodness_of_fit_ref 1.144
_refine_ls_hydrogen_treatment mixed
_refine_ls_matrix_type full
_refine_ls_number_parameters 86
_refine_ls_number_reflns 1851
_refine_ls_number_restraints 0
_refine_ls_restrained_S_all 1.144
_refine_ls_R_factor_all 0.0349
_refine_ls_R_factor_gt 0.0303
_refine_ls_shift/su_max 0.000
_refine_ls_shift/su_mean 0.000
_refine_ls_structure_factor_coef Fsqd
_refine_ls_weighting_details 'calc w=1/[\s^2^(Fo^2^)+(0.0307P)^2^+0.7198P] where P=(Fo^2^+2Fc^2^)/3'
_refine_ls_weighting_scheme calc
_refine_ls_wR_factor_gt 0.0703
_refine_ls_wR_factor_ref 0.0723
_reflns_number_gt 1655
_reflns_number_total 1851
_reflns_threshold_expression I>2sigma(I)
_cod_data_source_file zk2013.cif
_cod_data_source_block I
_cod_database_code 2230953
_cod_database_fobs_code 2230953

loop_
_symmetry_equiv_pos_as_xyz
'x, y, z'
'-x+1/2, -y, z+1/2'
'-x, y+1/2, -z'
'x+1/2, -y+1/2, -z+1/2'
'-x, -y, -z'
'x-1/2, y, -z-1/2'
'x, -y-1/2, z'
'-x-1/2, y-1/2, z-1/2'

loop_
_atom_site_type_symbol
_atom_site_label
_atom_site_fract_x
_atom_site_fract_y
_atom_site_fract_z
_atom_site_U_iso_or_equiv
_atom_site_adp_type
_atom_site_calc_flag
_atom_site_refinement_flags
_atom_site_occupancy
_atom_site_symmetry_multiplicity
_atom_site_disorder_assembly
_atom_site_disorder_group
Zn Zn1 0.141654(15) 0.2500 0.85173(4) 0.03264(11) Uani d S 1 2 . .
N N1 -0.04000(12) 0.2500 0.6307(3) 0.0340(5) Uani d S 1 2 . .
H H1C -0.0015(17) 0.2500 0.663(4) 0.041 Uiso d S 1 2 . .
Cl Cl2 0.25325(4) 0.2500 0.84857(11) 0.0495(2) Uani d S 1 2 . .
O O1 -0.09518(12) 0.2500 0.9876(3) 0.0541(6) Uani d S 1 2 . .
Cl Cl3 0.10112(4) 0.2500 1.13530(10) 0.0585(3) Uani d S 1 2 . .
Cl Cl1 0.10455(3) 0.07882(5) 0.68372(8) 0.04847(16) Uani d . 1 1 . .
C C2 -0.06975(11) 0.1302(2) 0.7135(3) 0.0402(5) Uani d . 1 1 . .
H H2A -0.0472 0.0530 0.6686 0.048 Uiso calc R 1 1 . .
H H2B -0.1159 0.1240 0.6795 0.048 Uiso calc R 1 1 . .
C C1 -0.06386(13) 0.1363(2) 0.9169(3) 0.0507(6) Uani d . 1 1 . .
H H1A -0.0839 0.0590 0.9695 0.061 Uiso calc R 1 1 . .
H H1B -0.0176 0.1370 0.9506 0.061 Uiso calc R 1 1 . .
C C3 -0.0450(2) 0.2500 0.4300(4) 0.0532(9) Uani d S 1 2 . .
H H3A -0.0240 0.3267 0.3821 0.080 Uiso d R 1 1 . .
H H3B -0.0907 0.2500 0.3961 0.080 Uiso d SR 1 2 . .
N N2 0.22432(15) 0.2500 0.4099(4) 0.0492(7) Uani d S 1 2 . .
H H2C 0.2277(19) 0.2500 0.525(5) 0.059 Uiso d S 1 2 . .
H H2D 0.184(2) 0.2500 0.370(5) 0.059 Uiso d S 1 2 . .
C C4 0.25540(16) 0.1297(3) 0.3477(4) 0.0701(8) Uani d . 1 1 . .
H H4A 0.2331 0.0559 0.3998 0.105 Uiso calc R 1 1 . .
H H4B 0.3008 0.1289 0.3844 0.105 Uiso calc R 1 1 . .
H H4C 0.2528 0.1249 0.2178 0.105 Uiso calc R 1 1 . .

loop_
_atom_site_aniso_label
_atom_site_aniso_U_11
_atom_site_aniso_U_22
_atom_site_aniso_U_33
_atom_site_aniso_U_12
_atom_site_aniso_U_13
_atom_site_aniso_U_23
Zn1 0.02909(17) 0.0403(2) 0.02851(17) 0.000 -0.00062(12) 0.000
N1 0.0280(11) 0.0368(13) 0.0371(13) 0.000 0.0001(10) 0.000
Cl2 0.0281(4) 0.0729(6) 0.0476(4) 0.000 -0.0013(3) 0.000
O1 0.0637(15) 0.0544(14) 0.0441(13) 0.000 0.0202(11) 0.000
Cl3 0.0404(4) 0.1060(8) 0.0291(4) 0.000 0.0030(3) 0.000
Cl1 0.0547(3) 0.0400(3) 0.0508(3) -0.0067(2) -0.0042(2) -0.0089(2)
C2 0.0421(11) 0.0304(10) 0.0479(12) -0.0014(9) 0.0017(9) 0.0011(9)
C1 0.0591(14) 0.0453(13) 0.0476(12) 0.0025(11) 0.0076(11) 0.0104(11)
C3 0.072(2) 0.054(2) 0.0340(16) 0.000 0.0016(16) 0.000
N2 0.0449(15) 0.0621(18) 0.0405(14) 0.000 0.0003(13) 0.000
C4 0.0778(19) 0.0614(18) 0.0712(18) 0.0134(15) -0.0120(15) -0.0059(15)

loop_
_atom_type_symbol
_atom_type_description
_atom_type_scat_dispersion_real
_atom_type_scat_dispersion_imag
_atom_type_scat_source
C C 0.0033 0.0016 'International Tables Vol C Tables 4.2.6.8 and 6.1.1.4'
H H 0.0000 0.0000 'International Tables Vol C Tables 4.2.6.8 and 6.1.1.4'
N N 0.0061 0.0033 'International Tables Vol C Tables 4.2.6.8 and 6.1.1.4'
O O 0.0106 0.0060 'International Tables Vol C Tables 4.2.6.8 and 6.1.1.4'
Cl Cl 0.1484 0.1585 'International Tables Vol C Tables 4.2.6.8 and 6.1.1.4'
Zn Zn 0.2839 1.4301 'International Tables Vol C Tables 4.2.6.8 and 6.1.1.4'

loop_
_geom_angle_atom_site_label_1
_geom_angle_atom_site_label_2
_geom_angle_atom_site_label_3
_geom_angle_site_symmetry_1
_geom_angle_site_symmetry_3
_geom_angle
_geom_angle_publ_flag
Cl3 Zn1 Cl2 . . 112.05(3) ?
Cl3 Zn1 Cl1 . . 112.73(2) ?
Cl2 Zn1 Cl1 . . 108.99(2) ?
Cl3 Zn1 Cl1 . 7_565 112.73(2) ?
Cl2 Zn1 Cl1 . 7_565 108.99(2) ?
Cl1 Zn1 Cl1 . 7_565 100.72(4) ?
C3 N1 C2 . . 112.33(16) ?
C3 N1 C2 . 7_565 112.33(16) ?
C2 N1 C2 . 7_565 109.9(2) ?
C3 N1 H1C . . 111(2) ?
C2 N1 H1C . . 105.6(12) ?
C2 N1 H1C 7_565 . 105.6(12) ?
C1 O1 C1 . 7_565 109.5(2) ?
N1 C2 C1 . . 109.96(19) ?
N1 C2 H2A . . 109.7 ?
C1 C2 H2A . . 109.7 ?
N1 C2 H2B . . 109.7 ?
C1 C2 H2B . . 109.7 ?
H2A C2 H2B . . 108.2 ?
O1 C1 C2 . . 111.3(2) ?
O1 C1 H1A . . 109.4 ?
C2 C1 H1A . . 109.4 ?
O1 C1 H1B . . 109.4 ?
C2 C1 H1B . . 109.4 ?
H1A C1 H1B . . 108.0 ?
N1 C3 H3A . . 109.7 ?
N1 C3 H3B . . 109.1 ?
H3A C3 H3B . . 109.5 ?
C4 N2 C4 . 7_565 115.3(3) ?
C4 N2 H2C . . 106.2(13) ?
C4 N2 H2C 7_565 . 106.2(13) ?
C4 N2 H2D . . 107.4(12) ?
C4 N2 H2D 7_565 . 107.4(12) ?
H2C N2 H2D . . 115(4) ?
N2 C4 H4A . . 109.5 ?
N2 C4 H4B . . 109.5 ?
H4A C4 H4B . . 109.5 ?
N2 C4 H4C . . 109.5 ?
H4A C4 H4C . . 109.5 ?
H4B C4 H4C . . 109.5 ?

loop_
_geom_bond_atom_site_label_1
_geom_bond_atom_site_label_2
_geom_bond_site_symmetry_2
_geom_bond_distance
_geom_bond_publ_flag
Zn1 Cl3 . 2.2464(9) ?
Zn1 Cl2 . 2.2625(9) ?
Zn1 Cl1 . 2.2717(6) ?
Zn1 Cl1 7_565 2.2717(6) ?
N1 C3 . 1.483(4) ?
N1 C2 . 1.495(2) ?
N1 C2 7_565 1.495(2) ?
N1 H1C . 0.81(3) ?
O1 C1 . 1.423(3) ?
O1 C1 7_565 1.423(3) ?
C2 C1 . 1.505(3) ?
C2 H2A . 0.9700 ?
C2 H2B . 0.9700 ?
C1 H1A . 0.9700 ?
C1 H1B . 0.9700 ?
C3 H3A . 0.9597 ?
C3 H3B . 0.9597 ?
N2 C4 . 1.456(3) ?
N2 C4 7_565 1.456(3) ?
N2 H2C . 0.85(4) ?
N2 H2D . 0.86(4) ?
C4 H4A . 0.9600 ?
C4 H4B . 0.9600 ?
C4 H4C . 0.9600 ?

loop_
_geom_hbond_atom_site_label_D
_geom_hbond_atom_site_label_H
_geom_hbond_atom_site_label_A
_geom_hbond_site_symmetry_A
_geom_hbond_distance_DH
_geom_hbond_distance_HA
_geom_hbond_distance_DA
_geom_hbond_angle_DHA
N1 H1C Cl1 7_565 0.81(3) 2.78(3) 3.435(2) 139.3(8)
N2 H2D Cl3 1_554 0.86(4) 2.42(4) 3.215(3) 154(3)
N1 H1C Cl1 . 0.81(3) 2.78(3) 3.435(2) 139.3(8)
N2 H2C Cl2 . 0.85(4) 2.44(4) 3.287(3) 172(4)

loop_
_geom_torsion_atom_site_label_1
_geom_torsion_atom_site_label_2
_geom_torsion_atom_site_label_3
_geom_torsion_atom_site_label_4
_geom_torsion_site_symmetry_1
_geom_torsion_site_symmetry_2
_geom_torsion_site_symmetry_3
_geom_torsion_site_symmetry_4
_geom_torsion
_geom_torsion_publ_flag
C3 N1 C2 C1 . . . . -179.4(2) ?
C2 N1 C2 C1 7_565 . . . -53.6(3) ?
C1 O1 C1 C2 7_565 . . . -61.7(3) ?
N1 C2 C1 O1 . . . . 58.1(3) ?
